data_4105721
loop_
_publ_author_name
'Xiao-Ming Jiang'
'Ming-Jian Zhang'
'Hui-Yi Zeng'
'Guo-Cong Guo'
'Jin-Shun Huang'

_publ_section_title
;
 Inorganic Supramolecular Compounds with 3-D Chiral Frameworks Show
 Potential as Both Mid-IR Second-Order Nonlinear Optical and Piezoelectric
 Materials
;
_journal_name_full 'Journal of the American Chemical Society'
_journal_page_first 3410
_journal_page_last 3418
_journal_paper_doi 10.1021/ja107921a
_journal_volume 133
_journal_year 2011
_chemical_absolute_configuration ad
_chemical_formula_moiety 'Cl9 Hg6 In2 P3'
_chemical_formula_sum 'Cl9 Hg6 In2 P3'
_chemical_formula_weight 1845.14
_space_group_IT_number 4
_symmetry_cell_setting monoclinic
_symmetry_space_group_name_Hall 'P 2yb'
_symmetry_space_group_name_H-M 'P 1 21 1'
_atom_sites_solution_primary direct
_atom_sites_solution_secondary difmap
_audit_creation_method SHELXL-97
_cell_angle_alpha 90.00
_cell_angle_beta 116.249(4)
_cell_angle_gamma 90.00
_cell_formula_units_Z 2
_cell_length_a 10.3014(11)
_cell_length_b 10.6935(8)
_cell_length_c 10.8370(12)
_cell_measurement_reflns_used 3120
_cell_measurement_temperature 293(2)
_cell_measurement_theta_max 27.4642
_cell_measurement_theta_min 2.0952
_cell_volume 1070.68(19)
_computing_cell_refinement 'CrystalClear (Rigaku Corp.,2007)'
_computing_data_collection 'CrystalClear (Rigaku Corp.,2007)'
_computing_data_reduction 'CrystalClear (Rigaku Corp.,2007)'
_computing_publication_material 'Siemens SHELXTL^TM^ 5'
_computing_structure_refinement 'SHELXL-97 (Sheldrick, 1997)'
_computing_structure_solution 'SHELXS-97 (Sheldrick, 1990)'
_diffrn_ambient_temperature 293(2)
_diffrn_detector_area_resol_mean 13.6612
_diffrn_measured_fraction_theta_full 0.982
_diffrn_measured_fraction_theta_max 0.982
_diffrn_measurement_device_type 'Rigaku Mercury'
_diffrn_measurement_method CCD_Profile_fitting
_diffrn_radiation_monochromator graphite
_diffrn_radiation_source 'fine-focus sealed tube'
_diffrn_radiation_type MoK\a
_diffrn_radiation_wavelength 0.71073
_diffrn_reflns_av_R_equivalents 0.0939
_diffrn_reflns_av_sigmaI/netI 0.1341
_diffrn_reflns_limit_h_max 13
_diffrn_reflns_limit_h_min -13
_diffrn_reflns_limit_k_max 13
_diffrn_reflns_limit_k_min -13
_diffrn_reflns_limit_l_max 14
_diffrn_reflns_limit_l_min -13
_diffrn_reflns_number 9374
_diffrn_reflns_theta_full 27.42
_diffrn_reflns_theta_max 27.42
_diffrn_reflns_theta_min 2.10
_exptl_absorpt_coefficient_mu 46.287
_exptl_absorpt_correction_T_max 1.0000
_exptl_absorpt_correction_T_min 0.1799
_exptl_absorpt_correction_type multi-scan
_exptl_crystal_colour Yellow
_exptl_crystal_density_diffrn 5.723
_exptl_crystal_description Block
_exptl_crystal_F_000 1552
_exptl_crystal_size_max 0.05
_exptl_crystal_size_mid 0.05
_exptl_crystal_size_min 0.05
_refine_diff_density_max 3.601
_refine_diff_density_min -3.394
_refine_diff_density_rms 0.578
_refine_ls_abs_structure_details 'Flack H D (1983), Acta Cryst. A39, 876-881'
_refine_ls_abs_structure_Flack 0.000(14)
_refine_ls_extinction_coef 0.00224(12)
_refine_ls_extinction_expression Fc^*^=kFc[1+0.001xFc^2^\l^3^/sin(2\q)]^-1/4^
_refine_ls_extinction_method SHELXL
_refine_ls_goodness_of_fit_ref 1.011
_refine_ls_matrix_type full
_refine_ls_number_parameters 183
_refine_ls_number_reflns 4414
_refine_ls_number_restraints 1
_refine_ls_restrained_S_all 1.011
_refine_ls_R_factor_all 0.0624
_refine_ls_R_factor_gt 0.0592
_refine_ls_shift/su_max 0.000
_refine_ls_shift/su_mean 0.000
_refine_ls_structure_factor_coef Fsqd
_refine_ls_weighting_details 'calc w=1/[\s^2^(Fo^2^)+(0.0258P)^2^+0.0000P] where P=(Fo^2^+2Fc^2^)/3'
_refine_ls_weighting_scheme calc
_refine_ls_wR_factor_gt 0.1161
_refine_ls_wR_factor_ref 0.1185
_reflns_number_gt 4116
_reflns_number_total 4414
_reflns_threshold_expression >2sigma(I)
_cod_data_source_file ja107921a_si_002.cif
_cod_data_source_block h
_cod_original_cell_volume 1070.68(18)
_cod_database_code 4105721

loop_
_symmetry_equiv_pos_as_xyz
'x, y, z'
'-x, y+1/2, -z'

loop_
_atom_site_label
_atom_site_type_symbol
_atom_site_fract_x
_atom_site_fract_y
_atom_site_fract_z
_atom_site_U_iso_or_equiv
_atom_site_adp_type
_atom_site_occupancy
_atom_site_symmetry_multiplicity
_atom_site_calc_flag
Hg1 Hg 1.17117(12) 0.01775(10) 0.99199(10) 0.0214(3) Uani 1 1 d
Hg2 Hg 1.27953(13) -0.06079(10) 1.37485(11) 0.0230(3) Uani 1 1 d
Hg3 Hg 1.51125(13) 0.18868(10) 1.32602(12) 0.0241(3) Uani 1 1 d
Hg4 Hg 0.86997(12) -0.22570(10) 0.77612(11) 0.0221(3) Uani 1 1 d
Hg5 Hg 1.14467(13) -0.13976(9) 1.64737(12) 0.0220(3) Uani 1 1 d
Hg6 Hg 0.87998(13) 0.11479(10) 0.62914(11) 0.0226(3) Uani 1 1 d
In1 In 0.3577(2) -0.37596(19) 0.0876(2) 0.0212(4) Uani 1 1 d
In2 In 0.6936(2) -0.24348(19) 0.3307(2) 0.0244(5) Uani 1 1 d
P1 P 1.0188(8) -0.0559(7) 0.7673(7) 0.0196(15) Uani 1 1 d
P2 P 1.2629(7) -0.2213(7) 1.5188(7) 0.0153(13) Uani 1 1 d
P3 P 1.2752(8) 0.0996(6) 1.2195(7) 0.0164(14) Uani 1 1 d
Cl1 Cl 0.1349(9) -0.2864(8) 0.0854(8) 0.037(2) Uani 1 1 d
Cl2 Cl 0.8823(8) -0.3721(6) 0.5154(7) 0.0255(15) Uani 1 1 d
Cl3 Cl 0.4663(9) -0.1507(6) 0.1280(8) 0.0287(16) Uani 1 1 d
Cl4 Cl 0.6358(8) -0.4215(7) 0.1503(7) 0.0296(17) Uani 1 1 d
Cl5 Cl 0.4857(8) -0.3736(8) 0.3621(7) 0.0296(17) Uani 1 1 d
Cl6 Cl 0.6527(9) -0.0952(7) 0.4815(8) 0.039(2) Uani 1 1 d
Cl7 Cl 0.8801(11) -0.1514(10) 0.2868(11) 0.066(4) Uani 1 1 d
Cl8 Cl 0.3017(10) -0.3541(7) -0.1513(8) 0.038(2) Uani 1 1 d
Cl9 Cl 0.3088(11) -0.5941(7) 0.0959(9) 0.045(2) Uani 1 1 d

loop_
_atom_site_aniso_label
_atom_site_aniso_U_11
_atom_site_aniso_U_22
_atom_site_aniso_U_33
_atom_site_aniso_U_23
_atom_site_aniso_U_13
_atom_site_aniso_U_12
Hg1 0.0236(6) 0.0205(5) 0.0185(6) -0.0037(4) 0.0078(5) -0.0018(5)
Hg2 0.0290(6) 0.0166(5) 0.0250(6) 0.0040(4) 0.0133(5) 0.0000(5)
Hg3 0.0189(6) 0.0221(5) 0.0282(6) -0.0030(5) 0.0077(5) -0.0048(5)
Hg4 0.0239(6) 0.0178(5) 0.0256(6) 0.0007(5) 0.0117(5) -0.0046(5)
Hg5 0.0249(6) 0.0197(5) 0.0270(6) -0.0028(5) 0.0165(5) 0.0015(5)
Hg6 0.0264(6) 0.0164(5) 0.0242(6) 0.0034(5) 0.0105(5) 0.0036(5)
In1 0.0226(11) 0.0189(9) 0.0207(10) 0.0034(8) 0.0084(9) -0.0002(8)
In2 0.0197(11) 0.0197(10) 0.0284(12) -0.0011(8) 0.0058(10) 0.0013(8)
P1 0.029(4) 0.013(3) 0.022(4) 0.001(3) 0.017(4) 0.001(3)
P2 0.015(3) 0.014(3) 0.019(4) -0.002(3) 0.009(3) 0.002(3)
P3 0.019(4) 0.013(3) 0.017(3) -0.001(3) 0.007(3) 0.000(3)
Cl1 0.028(4) 0.047(5) 0.040(5) 0.017(4) 0.019(4) 0.003(4)
Cl2 0.033(4) 0.015(3) 0.025(4) -0.001(3) 0.010(3) 0.000(3)
Cl3 0.029(4) 0.021(4) 0.028(4) 0.010(3) 0.004(3) 0.004(3)
Cl4 0.024(4) 0.033(4) 0.034(4) -0.007(3) 0.014(4) 0.008(3)
Cl5 0.034(4) 0.038(4) 0.023(4) 0.001(3) 0.019(4) -0.002(4)
Cl6 0.034(5) 0.026(4) 0.041(5) -0.010(4) 0.001(4) 0.006(3)
Cl7 0.032(5) 0.073(7) 0.077(8) 0.055(6) 0.008(5) 0.001(5)
Cl8 0.061(6) 0.031(4) 0.022(4) 0.008(3) 0.018(4) 0.010(4)
Cl9 0.076(7) 0.019(4) 0.051(5) 0.007(4) 0.038(5) -0.011(4)

loop_
_atom_type_symbol
_atom_type_description
_atom_type_scat_dispersion_real
_atom_type_scat_dispersion_imag
_atom_type_scat_source
P P 0.1023 0.0942 'International Tables Vol C Tables 4.2.6.8 and 6.1.1.4'
Cl Cl 0.1484 0.1585 'International Tables Vol C Tables 4.2.6.8 and 6.1.1.4'
In In -0.7276 1.3100 'International Tables Vol C Tables 4.2.6.8 and 6.1.1.4'
Hg Hg -2.3894 9.2266 'International Tables Vol C Tables 4.2.6.8 and 6.1.1.4'

loop_
_geom_angle_atom_site_label_1
_geom_angle_atom_site_label_2
_geom_angle_atom_site_label_3
_geom_angle
_geom_angle_site_symmetry_1
_geom_angle_site_symmetry_3
P1 Hg1 P3 167.4(2) . .
P2 Hg2 P3 175.3(2) . .
P3 Hg3 P2 166.0(2) . 2_858
P1 Hg4 P3 177.9(2) . 2_747
P1 Hg5 P2 177.7(3) 1_556 .
P2 Hg6 P1 177.1(2) 2_757 .
Cl9 In1 Cl8 100.4(3) . .
Cl9 In1 Cl1 99.6(3) . .
Cl8 In1 Cl1 99.9(3) . .
Cl9 In1 Cl3 166.8(3) . .
Cl8 In1 Cl3 88.4(3) . .
Cl1 In1 Cl3 88.4(3) . .
Cl9 In1 Cl5 88.6(3) . .
Cl8 In1 Cl5 164.9(3) . .
Cl1 In1 Cl5 90.3(3) . .
Cl3 In1 Cl5 80.8(2) . .
Cl9 In1 Cl4 91.9(3) . .
Cl8 In1 Cl4 90.6(3) . .
Cl1 In1 Cl4 162.6(3) . .
Cl3 In1 Cl4 78.1(2) . .
Cl5 In1 Cl4 76.9(2) . .
Cl7 In2 Cl6 104.9(4) . .
Cl7 In2 Cl2 88.7(3) . .
Cl6 In2 Cl2 97.2(2) . .
Cl7 In2 Cl3 100.2(3) . .
Cl6 In2 Cl3 87.7(3) . .
Cl2 In2 Cl3 168.4(2) . .
Cl7 In2 Cl4 95.1(3) . .
Cl6 In2 Cl4 158.0(3) . .
Cl2 In2 Cl4 92.2(2) . .
Cl3 In2 Cl4 79.8(2) . .
Cl7 In2 Cl5 172.5(4) . .
Cl6 In2 Cl5 82.5(3) . .
Cl2 In2 Cl5 89.7(2) . .
Cl3 In2 Cl5 80.5(2) . .
Cl4 In2 Cl5 77.7(2) . .
Hg1 P1 Hg5 114.3(3) . 1_554
Hg1 P1 Hg6 109.3(3) . .
Hg5 P1 Hg6 105.3(3) 1_554 .
Hg1 P1 Hg4 110.7(3) . .
Hg5 P1 Hg4 104.3(3) 1_554 .
Hg6 P1 Hg4 112.7(3) . .
Hg2 P2 Hg5 108.8(3) . .
Hg2 P2 Hg3 115.0(3) . 2_848
Hg5 P2 Hg3 109.0(3) . 2_848
Hg2 P2 Hg6 106.9(3) . 2_747
Hg5 P2 Hg6 109.7(3) . 2_747
Hg3 P2 Hg6 107.2(3) 2_848 2_747
Hg1 P3 Hg3 123.0(3) . .
Hg1 P3 Hg2 109.0(3) . .
Hg3 P3 Hg2 104.4(3) . .
Hg1 P3 Hg4 107.9(3) . 2_757
Hg3 P3 Hg4 101.0(3) . 2_757
Hg2 P3 Hg4 111.2(3) . 2_757
In2 Cl3 In1 87.1(2) . .
In2 Cl4 In1 85.5(2) . .
In1 Cl5 In2 83.85(19) . .

loop_
_geom_bond_atom_site_label_1
_geom_bond_atom_site_label_2
_geom_bond_distance
_geom_bond_site_symmetry_2
Hg1 P1 2.373(7) .
Hg1 P3 2.378(7) .
Hg2 P2 2.376(7) .
Hg2 P3 2.390(7) .
Hg3 P3 2.381(7) .
Hg3 P2 2.388(7) 2_858
Hg4 P1 2.405(7) .
Hg4 P3 2.406(7) 2_747
Hg5 P1 2.381(7) 1_556
Hg5 P2 2.385(6) .
Hg6 P2 2.392(7) 2_757
Hg6 P1 2.392(7) .
In1 Cl9 2.397(7) .
In1 Cl8 2.402(8) .
In1 Cl1 2.478(8) .
In1 Cl3 2.610(7) .
In1 Cl5 2.668(7) .
In1 Cl4 2.680(7) .
In2 Cl7 2.386(10) .
In2 Cl6 2.444(8) .
In2 Cl2 2.496(7) .
In2 Cl3 2.596(7) .
In2 Cl4 2.602(7) .
In2 Cl5 2.699(7) .
P1 Hg5 2.381(7) 1_554
P2 Hg3 2.388(7) 2_848
P2 Hg6 2.392(7) 2_747
P3 Hg4 2.406(7) 2_757
